data_2241534
loop_
_publ_author_name
'Rahman, Md. Lutfor'
'Kulkarni, Ajaykumar D.'
'Mohd. Yusoff, Mashitah'
'Kwong, Huey Chong'
'Quah, Ching Kheng'

_publ_section_title
;
 Crystal structure of
 3-{5-[3-(4-fluorophenyl)-1-isopropyl-1<i>H</i>-indol-2-yl]-1<i>H</i>-pyrazol-1-yl}indolin-2-one
 ethanol monosolvate
;
_journal_coeditor_code PK2572
_journal_issue 3
_journal_name_full 'Acta Crystallographica Section E'
_journal_page_first 283
_journal_page_last 286
_journal_paper_doi 10.1107/S2056989016001614
_journal_volume 72
_journal_year 2016
_chemical_formula_iupac 'C28 H23 F N4 O, C2 H6 O'
_chemical_formula_moiety 'C28 H23 F N4 O, C2 H6 O'
_chemical_formula_sum 'C30 H29 F N4 O2'
_chemical_formula_weight 496.57
_chemical_name_systematic
'3-{5-[3-(4-Fluorophenyl)-1-isopropyl-1<i>H</i>-indol-2-yl]-1<i>H</i>-pyrazol-1-yl}indolin-2-one ethanol monosolvate'
_space_group_crystal_system triclinic
_space_group_IT_number 2
_space_group_name_Hall '-P 1'
_space_group_name_H-M_alt 'P -1'
_symmetry_space_group_name_Hall '-P 1'
_symmetry_space_group_name_H-M 'P -1'
_atom_sites_solution_hydrogens mixed
_audit_creation_method SHELXL-2013
_cell_angle_alpha 75.7386(15)
_cell_angle_beta 71.0062(14)
_cell_angle_gamma 83.1264(14)
_cell_formula_units_Z 2
_cell_length_a 9.9754(8)
_cell_length_b 10.2139(8)
_cell_length_c 14.0294(11)
_cell_measurement_reflns_used 9792
_cell_measurement_temperature 297
_cell_measurement_theta_max 27.56
_cell_measurement_theta_min 2.25
_cell_volume 1308.73(18)
_computing_cell_refinement
;
SAINT (Bruker, 2009)
;
_computing_data_collection
;
APEX2 (Bruker, 2009)
;
_computing_data_reduction
;
SAINT (Bruker, 2009)
;
_computing_molecular_graphics
;
SHELXL2013 (Sheldrick, 2015) and Mercury (Macrae <i>et al.</i>,
2008)
;
_computing_publication_material
;
SHELXL2013 (Sheldrick, 2015) and PLATON (Spek, 2009)
;
_computing_structure_refinement
;
SHELXL2013 (Sheldrick, 2015)
;
_computing_structure_solution
;
SHELXS97 (Sheldrick, 2008)
;
_diffrn_ambient_temperature 297
_diffrn_measured_fraction_theta_full 0.989
_diffrn_measured_fraction_theta_max 0.961
_diffrn_measurement_device_type
;
Bruker APEXII DUO CCD area-detector
;
_diffrn_measurement_method '\f and \w scans'
_diffrn_radiation_monochromator graphite
_diffrn_radiation_source 'fine-focus sealed tube'
_diffrn_radiation_type MoK\a
_diffrn_radiation_wavelength 0.71073
_diffrn_reflns_av_R_equivalents 0.0323
_diffrn_reflns_limit_h_max 12
_diffrn_reflns_limit_h_min -12
_diffrn_reflns_limit_k_max 13
_diffrn_reflns_limit_k_min -13
_diffrn_reflns_limit_l_max 18
_diffrn_reflns_limit_l_min -18
_diffrn_reflns_number 32072
_diffrn_reflns_theta_full 25.242
_diffrn_reflns_theta_max 27.499
_diffrn_reflns_theta_min 1.574
_exptl_absorpt_coefficient_mu 0.085
_exptl_absorpt_correction_T_max 0.9548
_exptl_absorpt_correction_T_min 0.8838
_exptl_absorpt_correction_type multi-scan
_exptl_absorpt_process_details
;
(SADABS; Bruker, 2009)
;
_exptl_crystal_colour colourless
_exptl_crystal_density_diffrn 1.260
_exptl_crystal_description block
_exptl_crystal_F_000 524
_exptl_crystal_size_max 0.415
_exptl_crystal_size_mid 0.223
_exptl_crystal_size_min 0.221
_refine_diff_density_max 0.148
_refine_diff_density_min -0.187
_refine_ls_extinction_method none
_refine_ls_goodness_of_fit_ref 1.206
_refine_ls_hydrogen_treatment mixed
_refine_ls_matrix_type full
_refine_ls_number_parameters 375
_refine_ls_number_reflns 5778
_refine_ls_number_restraints 3
_refine_ls_restrained_S_all 1.206
_refine_ls_R_factor_all 0.0955
_refine_ls_R_factor_gt 0.0569
_refine_ls_shift/su_max 0.000
_refine_ls_shift/su_mean 0.000
_refine_ls_structure_factor_coef Fsqd
_refine_ls_weighting_details
;
 w=1/[\s^2^(Fo^2^)+(0.0361P)^2^+0.3328P]
 where P=(Fo^2^+2Fc^2^)/3
;
_refine_ls_weighting_scheme calc
_refine_ls_wR_factor_gt 0.1119
_refine_ls_wR_factor_ref 0.1304
_reflns_number_gt 3733
_reflns_number_total 5778
_reflns_threshold_expression 'I > 2\s(I)'
_cod_data_source_file pk2572sup1.cif
_cod_data_source_block I
_cod_database_code 2241534
_shelx_space_group_comment
;
The symmetry employed for this shelxl refinement is uniquely defined
by the following loop, which should always be used as a source of
symmetry information in preference to the above space-group names.
They are only intended as comments.
;
_shelx_estimated_absorpt_t_min 0.965
_shelx_estimated_absorpt_t_max 0.981
_shelxl_version_number 20.13

loop_
_space_group_symop_operation_xyz
'x, y, z'
'-x, -y, -z'

loop_
_atom_site_type_symbol
_atom_site_label
_atom_site_fract_x
_atom_site_fract_y
_atom_site_fract_z
_atom_site_U_iso_or_equiv
_atom_site_adp_type
_atom_site_calc_flag
_atom_site_occupancy
_atom_site_disorder_assembly
_atom_site_disorder_group
F F1 0.95103(15) 0.08376(14) 0.14670(13) 0.0965(5) Uani d 1 . .
N N1 0.37863(16) 0.67252(16) 0.16316(12) 0.0496(4) Uani d 1 . .
H H1N1 0.596(2) 0.795(2) 0.5053(16) 0.059 Uiso d 1 . .
N N2 0.66480(15) 0.68580(15) 0.23475(11) 0.0477(4) Uani d 1 . .
N N3 0.77904(17) 0.76065(17) 0.21225(13) 0.0571(4) Uani d 1 . .
N N4 0.5929(2) 0.7342(2) 0.47443(14) 0.0662(5) Uani d 1 . .
O O1 0.47523(17) 0.85895(18) 0.36321(13) 0.0801(5) Uani d 1 . .
C C1 0.28456(19) 0.5768(2) 0.17372(14) 0.0500(5) Uani d 1 . .
C C2 0.1405(2) 0.5909(3) 0.18238(16) 0.0638(6) Uani d 1 . .
H H2A 0.0924 0.6749 0.1806 0.077 Uiso calc 1 . .
C C3 0.0725(2) 0.4771(3) 0.19350(18) 0.0732(7) Uani d 1 . .
H H3A -0.0236 0.4841 0.1996 0.088 Uiso calc 1 . .
C C4 0.1431(2) 0.3511(3) 0.19594(18) 0.0706(6) Uani d 1 . .
H H4A 0.0935 0.2756 0.2038 0.085 Uiso calc 1 . .
C C5 0.2849(2) 0.3364(2) 0.18689(16) 0.0587(5) Uani d 1 . .
H H5A 0.3316 0.2518 0.1882 0.070 Uiso calc 1 . .
C C6 0.35815(19) 0.45041(19) 0.17569(13) 0.0468(4) Uani d 1 . .
C C7 0.50280(18) 0.47104(18) 0.16459(13) 0.0436(4) Uani d 1 . .
C C8 0.62068(19) 0.36889(18) 0.16080(14) 0.0452(4) Uani d 1 . .
C C9 0.6011(2) 0.2407(2) 0.22518(16) 0.0565(5) Uani d 1 . .
H H9A 0.5122 0.2197 0.2725 0.068 Uiso calc 1 . .
C C10 0.7109(2) 0.1441(2) 0.22023(19) 0.0671(6) Uani d 1 . .
H H10A 0.6964 0.0579 0.2624 0.081 Uiso calc 1 . .
C C11 0.8413(2) 0.1780(2) 0.15208(19) 0.0640(6) Uani d 1 . .
C C12 0.8657(2) 0.3021(2) 0.08737(18) 0.0613(5) Uani d 1 . .
H H12A 0.9556 0.3225 0.0416 0.074 Uiso calc 1 . .
C C13 0.75482(19) 0.3966(2) 0.09108(16) 0.0522(5) Uani d 1 . .
H H13A 0.7699 0.4809 0.0460 0.063 Uiso calc 1 . .
C C14 0.51043(18) 0.60667(18) 0.15671(13) 0.0432(4) Uani d 1 . .
C C15 0.63180(18) 0.68060(17) 0.14957(14) 0.0428(4) Uani d 1 . .
C C16 0.7318(2) 0.75366(19) 0.06796(15) 0.0547(5) Uani d 1 . .
H H16A 0.7398 0.7686 -0.0018 0.066 Uiso calc 1 . .
C C17 0.8187(2) 0.8008(2) 0.11080(16) 0.0549(5) Uani d 1 . .
H H17A 0.8957 0.8543 0.0725 0.066 Uiso calc 1 . .
C C18 0.5866(2) 0.6370(2) 0.34278(14) 0.0502(5) Uani d 1 . .
H H18A 0.5028 0.5904 0.3490 0.060 Uiso calc 1 . .
C C19 0.6725(2) 0.5487(2) 0.40595(14) 0.0523(5) Uani d 1 . .
C C20 0.7444(2) 0.4273(2) 0.39863(18) 0.0666(6) Uani d 1 . .
H H20A 0.7423 0.3823 0.3490 0.080 Uiso calc 1 . .
C C21 0.8208(3) 0.3727(3) 0.4674(2) 0.0833(7) Uani d 1 . .
H H21A 0.8715 0.2906 0.4632 0.100 Uiso calc 1 . .
C C22 0.8225(3) 0.4381(3) 0.5413(2) 0.0877(8) Uani d 1 . .
H H22A 0.8746 0.3998 0.5863 0.105 Uiso calc 1 . .
C C23 0.7486(3) 0.5592(3) 0.55029(17) 0.0770(7) Uani d 1 . .
H H23A 0.7489 0.6030 0.6010 0.092 Uiso calc 1 . .
C C24 0.6745(2) 0.6130(2) 0.48173(15) 0.0583(5) Uani d 1 . .
C C25 0.5419(2) 0.7586(2) 0.39376(17) 0.0593(5) Uani d 1 . .
C C26 0.3559(2) 0.8204(2) 0.14204(17) 0.0607(5) Uani d 1 . .
H H26A 0.4430 0.8576 0.1401 0.073 Uiso calc 1 . .
C C27 0.2370(3) 0.8682(3) 0.2271(2) 0.0910(8) Uani d 1 . .
H H27A 0.2350 0.9651 0.2145 0.137 Uiso calc 1 . .
H H27B 0.2526 0.8299 0.2925 0.137 Uiso calc 1 . .
H H27C 0.1480 0.8401 0.2281 0.137 Uiso calc 1 . .
C C28 0.3389(3) 0.8721(3) 0.0352(2) 0.0960(9) Uani d 1 . .
H H28A 0.3347 0.9691 0.0190 0.144 Uiso calc 1 . .
H H28B 0.2529 0.8400 0.0341 0.144 Uiso calc 1 . .
H H28C 0.4183 0.8397 -0.0149 0.144 Uiso calc 1 . .
O O2 0.3483(14) 0.060(2) 0.4525(12) 0.115(5) Uani d 0.560(14) A 1
H H1O2 0.401(10) -0.016(8) 0.423(8) 0.138 Uiso d 0.560(14) A 1
C C29 0.1962(7) 0.0616(11) 0.4632(7) 0.088(2) Uani d 0.560(14) A 1
H H29A 0.1654 0.1480 0.4274 0.106 Uiso calc 0.560(14) A 1
H H29B 0.1769 -0.0096 0.4353 0.106 Uiso calc 0.560(14) A 1
C C30 0.1250(16) 0.039(2) 0.5740(8) 0.186(9) Uani d 0.560(14) A 1
H H30A 0.0243 0.0400 0.5871 0.279 Uiso calc 0.560(14) A 1
H H30B 0.1468 0.1100 0.6001 0.279 Uiso calc 0.560(14) A 1
H H30C 0.1569 -0.0464 0.6078 0.279 Uiso calc 0.560(14) A 1
O O2A 0.3340(15) 0.080(2) 0.4359(12) 0.077(3) Uani d 0.440(14) A 2
H H2O2 0.384(13) 0.024(9) 0.415(9) 0.092 Uiso d 0.440(14) A 2
C C29A 0.2173(11) -0.0028(13) 0.5152(12) 0.101(4) Uani d 0.440(14) A 2
H H29C 0.1718 -0.0491 0.4822 0.121 Uiso calc 0.440(14) A 2
H H29D 0.2550 -0.0699 0.5632 0.121 Uiso calc 0.440(14) A 2
C C30A 0.1171(11) 0.089(2) 0.5688(13) 0.128(6) Uani d 0.440(14) A 2
H H30D 0.0319 0.0425 0.6102 0.192 Uiso calc 0.440(14) A 2
H H30E 0.0953 0.1644 0.5194 0.192 Uiso calc 0.440(14) A 2
H H30F 0.1573 0.1195 0.6124 0.192 Uiso calc 0.440(14) A 2

loop_
_atom_site_aniso_label
_atom_site_aniso_U_11
_atom_site_aniso_U_22
_atom_site_aniso_U_33
_atom_site_aniso_U_12
_atom_site_aniso_U_13
_atom_site_aniso_U_23
F1 0.0752(9) 0.0731(9) 0.1446(14) 0.0267(7) -0.0456(9) -0.0283(9)
N1 0.0461(9) 0.0524(9) 0.0552(9) 0.0063(8) -0.0226(7) -0.0154(7)
N2 0.0442(9) 0.0535(9) 0.0478(9) -0.0089(7) -0.0156(7) -0.0103(7)
N3 0.0507(10) 0.0629(11) 0.0610(11) -0.0173(8) -0.0171(8) -0.0129(8)
N4 0.0666(12) 0.0836(14) 0.0578(11) -0.0107(10) -0.0164(9) -0.0328(10)
O1 0.0743(11) 0.0801(11) 0.0922(12) 0.0141(9) -0.0286(9) -0.0347(10)
C1 0.0439(11) 0.0653(12) 0.0441(10) 0.0005(9) -0.0173(8) -0.0139(9)
C2 0.0469(12) 0.0835(16) 0.0632(13) 0.0037(11) -0.0217(10) -0.0167(11)
C3 0.0428(12) 0.110(2) 0.0685(15) -0.0097(13) -0.0182(11) -0.0177(14)
C4 0.0574(14) 0.0905(18) 0.0691(15) -0.0241(13) -0.0209(11) -0.0151(12)
C5 0.0551(12) 0.0682(13) 0.0579(12) -0.0115(10) -0.0187(10) -0.0172(10)
C6 0.0435(10) 0.0590(12) 0.0415(10) -0.0048(9) -0.0152(8) -0.0136(8)
C7 0.0439(10) 0.0496(10) 0.0415(10) -0.0010(8) -0.0165(8) -0.0139(8)
C8 0.0456(10) 0.0481(11) 0.0489(11) -0.0003(8) -0.0200(8) -0.0168(9)
C9 0.0552(12) 0.0539(12) 0.0599(12) -0.0033(10) -0.0186(10) -0.0103(10)
C10 0.0733(15) 0.0502(12) 0.0804(16) 0.0023(11) -0.0345(13) -0.0066(11)
C11 0.0553(13) 0.0572(13) 0.0909(17) 0.0167(11) -0.0365(12) -0.0273(12)
C12 0.0465(12) 0.0613(13) 0.0792(15) 0.0015(10) -0.0182(10) -0.0244(12)
C13 0.0480(11) 0.0476(11) 0.0623(12) -0.0003(9) -0.0169(9) -0.0156(9)
C14 0.0428(10) 0.0486(10) 0.0417(10) 0.0023(8) -0.0172(8) -0.0126(8)
C15 0.0440(10) 0.0412(10) 0.0469(10) 0.0044(8) -0.0189(8) -0.0131(8)
C16 0.0605(12) 0.0545(12) 0.0474(11) -0.0048(10) -0.0153(10) -0.0085(9)
C17 0.0509(11) 0.0497(11) 0.0587(13) -0.0071(9) -0.0102(10) -0.0091(9)
C18 0.0468(11) 0.0604(12) 0.0463(11) -0.0129(9) -0.0132(9) -0.0133(9)
C19 0.0498(11) 0.0611(12) 0.0459(11) -0.0156(10) -0.0143(9) -0.0056(9)
C20 0.0711(14) 0.0623(14) 0.0647(14) -0.0098(12) -0.0221(12) -0.0062(11)
C21 0.0802(17) 0.0738(16) 0.0876(19) -0.0054(13) -0.0323(15) 0.0069(14)
C22 0.0842(18) 0.106(2) 0.0709(17) -0.0246(17) -0.0405(14) 0.0165(16)
C23 0.0804(17) 0.104(2) 0.0514(13) -0.0295(15) -0.0261(12) -0.0049(13)
C24 0.0553(12) 0.0755(15) 0.0457(11) -0.0182(11) -0.0141(9) -0.0107(10)
C25 0.0486(12) 0.0704(14) 0.0597(13) -0.0066(11) -0.0112(10) -0.0215(11)
C26 0.0644(13) 0.0514(12) 0.0739(14) 0.0118(10) -0.0336(11) -0.0173(10)
C27 0.0857(18) 0.0839(18) 0.113(2) 0.0301(15) -0.0360(16) -0.0465(16)
C28 0.133(2) 0.0728(17) 0.090(2) 0.0009(16) -0.0625(19) 0.0015(14)
O2 0.070(5) 0.111(9) 0.192(12) 0.006(4) -0.033(6) -0.099(9)
C29 0.081(5) 0.095(5) 0.094(5) -0.007(3) -0.031(4) -0.025(4)
C30 0.175(13) 0.31(2) 0.089(7) -0.110(12) -0.025(7) -0.046(9)
O2A 0.064(7) 0.082(5) 0.085(4) -0.007(5) -0.006(4) -0.041(3)
C29A 0.089(7) 0.106(8) 0.109(9) -0.013(5) -0.018(6) -0.038(7)
C30A 0.041(5) 0.148(9) 0.186(14) -0.015(5) 0.006(6) -0.071(8)

loop_
_atom_type_symbol
_atom_type_description
_atom_type_scat_dispersion_real
_atom_type_scat_dispersion_imag
_atom_type_scat_source
C C 0.0033 0.0016 'International Tables Vol C Tables 4.2.6.8 and 6.1.1.4'
H H 0.0000 0.0000 'International Tables Vol C Tables 4.2.6.8 and 6.1.1.4'
N N 0.0061 0.0033 'International Tables Vol C Tables 4.2.6.8 and 6.1.1.4'
O O 0.0106 0.0060 'International Tables Vol C Tables 4.2.6.8 and 6.1.1.4'
F F 0.0171 0.0103 'International Tables Vol C Tables 4.2.6.8 and 6.1.1.4'

loop_
_geom_angle_atom_site_label_1
_geom_angle_atom_site_label_2
_geom_angle_atom_site_label_3
_geom_angle
C1 N1 C14 107.55(15)
C1 N1 C26 127.68(16)
C14 N1 C26 123.80(16)
C15 N2 N3 112.64(15)
C15 N2 C18 129.00(15)
N3 N2 C18 117.92(15)
C17 N3 N2 104.16(15)
C25 N4 C24 111.97(18)
C25 N4 H1N1 122.7(14)
C24 N4 H1N1 122.9(14)
N1 C1 C2 130.23(19)
N1 C1 C6 108.26(15)
C2 C1 C6 121.50(19)
C3 C2 C1 117.7(2)
C3 C2 H2A 121.2
C1 C2 H2A 121.2
C2 C3 C4 121.7(2)
C2 C3 H3A 119.1
C4 C3 H3A 119.1
C5 C4 C3 121.0(2)
C5 C4 H4A 119.5
C3 C4 H4A 119.5
C4 C5 C6 119.0(2)
C4 C5 H5A 120.5
C6 C5 H5A 120.5
C5 C6 C1 119.09(17)
C5 C6 C7 133.46(18)
C1 C6 C7 107.45(16)
C14 C7 C6 106.08(15)
C14 C7 C8 126.39(16)
C6 C7 C8 127.53(16)
C13 C8 C9 117.72(17)
C13 C8 C7 121.00(17)
C9 C8 C7 121.27(17)
C10 C9 C8 121.3(2)
C10 C9 H9A 119.4
C8 C9 H9A 119.4
C11 C10 C9 118.5(2)
C11 C10 H10A 120.8
C9 C10 H10A 120.8
C12 C11 F1 118.5(2)
C12 C11 C10 122.39(19)
F1 C11 C10 119.1(2)
C11 C12 C13 118.7(2)
C11 C12 H12A 120.7
C13 C12 H12A 120.7
C12 C13 C8 121.40(19)
C12 C13 H13A 119.3
C8 C13 H13A 119.3
C7 C14 N1 110.64(16)
C7 C14 C15 128.66(16)
N1 C14 C15 120.57(15)
N2 C15 C16 105.47(16)
N2 C15 C14 121.55(16)
C16 C15 C14 132.98(17)
C15 C16 C17 105.79(18)
C15 C16 H16A 127.1
C17 C16 H16A 127.1
N3 C17 C16 111.93(18)
N3 C17 H17A 124.0
C16 C17 H17A 124.0
N2 C18 C19 114.71(15)
N2 C18 C25 108.29(16)
C19 C18 C25 102.81(16)
N2 C18 H18A 110.2
C19 C18 H18A 110.2
C25 C18 H18A 110.2
C20 C19 C24 120.1(2)
C20 C19 C18 131.91(19)
C24 C19 C18 107.96(18)
C19 C20 C21 118.2(2)
C19 C20 H20A 120.9
C21 C20 H20A 120.9
C22 C21 C20 120.9(3)
C22 C21 H21A 119.5
C20 C21 H21A 119.5
C21 C22 C23 121.3(2)
C21 C22 H22A 119.4
C23 C22 H22A 119.4
C24 C23 C22 117.5(2)
C24 C23 H23A 121.3
C22 C23 H23A 121.3
C23 C24 C19 122.0(2)
C23 C24 N4 128.3(2)
C19 C24 N4 109.66(18)
O1 C25 N4 127.7(2)
O1 C25 C18 124.8(2)
N4 C25 C18 107.5(2)
N1 C26 C27 112.74(19)
N1 C26 C28 110.06(18)
C27 C26 C28 113.7(2)
N1 C26 H26A 106.6
C27 C26 H26A 106.6
C28 C26 H26A 106.6
C26 C27 H27A 109.5
C26 C27 H27B 109.5
H27A C27 H27B 109.5
C26 C27 H27C 109.5
H27A C27 H27C 109.5
H27B C27 H27C 109.5
C26 C28 H28A 109.5
C26 C28 H28B 109.5
H28A C28 H28B 109.5
C26 C28 H28C 109.5
H28A C28 H28C 109.5
H28B C28 H28C 109.5
C29 O2 H1O2 111(6)
C30 C29 O2 104.6(11)
C30 C29 H29A 110.8
O2 C29 H29A 110.8
C30 C29 H29B 110.8
O2 C29 H29B 110.8
H29A C29 H29B 108.9
C29 C30 H30A 109.5
C29 C30 H30B 109.5
H30A C30 H30B 109.5
C29 C30 H30C 109.5
H30A C30 H30C 109.5
H30B C30 H30C 109.5
C29A O2A H2O2 99(10)
C30A C29A O2A 107.1(13)
C30A C29A H29C 110.3
O2A C29A H29C 110.3
C30A C29A H29D 110.3
O2A C29A H29D 110.3
H29C C29A H29D 108.5
C29A C30A H30D 109.5
C29A C30A H30E 109.5
H30D C30A H30E 109.5
C29A C30A H30F 109.5
H30D C30A H30F 109.5
H30E C30A H30F 109.5

loop_
_geom_bond_atom_site_label_1
_geom_bond_atom_site_label_2
_geom_bond_distance
F1 C11 1.364(2)
N1 C1 1.384(2)
N1 C14 1.389(2)
N1 C26 1.470(2)
N2 C15 1.353(2)
N2 N3 1.356(2)
N2 C18 1.451(2)
N3 C17 1.317(2)
N4 C25 1.344(3)
N4 C24 1.399(3)
N4 H1N1 0.85(2)
O1 C25 1.218(3)
C1 C2 1.395(3)
C1 C6 1.406(3)
C2 C3 1.367(3)
C2 H2A 0.9300
C3 C4 1.389(3)
C3 H3A 0.9300
C4 C5 1.371(3)
C4 H4A 0.9300
C5 C6 1.398(3)
C5 H5A 0.9300
C6 C7 1.436(2)
C7 C14 1.372(2)
C7 C8 1.472(2)
C8 C13 1.389(3)
C8 C9 1.390(3)
C9 C10 1.380(3)
C9 H9A 0.9300
C10 C11 1.364(3)
C10 H10A 0.9300
C11 C12 1.361(3)
C12 C13 1.375(3)
C12 H12A 0.9300
C13 H13A 0.9300
C14 C15 1.466(2)
C15 C16 1.370(3)
C16 C17 1.388(3)
C16 H16A 0.9300
C17 H17A 0.9300
C18 C19 1.500(3)
C18 C25 1.532(3)
C18 H18A 0.9800
C19 C20 1.365(3)
C19 C24 1.386(3)
C20 C21 1.391(3)
C20 H20A 0.9300
C21 C22 1.370(4)
C21 H21A 0.9300
C22 C23 1.374(4)
C22 H22A 0.9300
C23 C24 1.371(3)
C23 H23A 0.9300
C26 C27 1.515(3)
C26 C28 1.519(3)
C26 H26A 0.9800
C27 H27A 0.9600
C27 H27B 0.9600
C27 H27C 0.9600
C28 H28A 0.9600
C28 H28B 0.9600
C28 H28C 0.9600
O2 C29 1.474(13)
O2 H1O2 0.99(9)
C29 C30 1.456(12)
C29 H29A 0.9700
C29 H29B 0.9700
C30 H30A 0.9600
C30 H30B 0.9600
C30 H30C 0.9600
O2A C29A 1.497(13)
O2A H2O2 0.76(10)
C29A C30A 1.438(14)
C29A H29C 0.9700
C29A H29D 0.9700
C30A H30D 0.9600
C30A H30E 0.9600
C30A H30F 0.9600

loop_
_geom_hbond_atom_site_label_D
_geom_hbond_atom_site_label_H
_geom_hbond_atom_site_label_A
_geom_hbond_site_symmetry_A
_geom_hbond_distance_DH
_geom_hbond_distance_HA
_geom_hbond_distance_DA
_geom_hbond_angle_DHA
N4 H1N1 O2 2_666 0.85(2) 1.92(3) 2.750(19) 165(2)
O2 H1O2 O1 1_545 0.98(9) 1.67(9) 2.650(2) 172(11)

loop_
_geom_torsion_atom_site_label_1
_geom_torsion_atom_site_label_2
_geom_torsion_atom_site_label_3
_geom_torsion_atom_site_label_4
_geom_torsion
C15 N2 N3 C17 -0.9(2)
C18 N2 N3 C17 -174.05(16)
C14 N1 C1 C2 -179.41(19)
C26 N1 C1 C2 -10.4(3)
C14 N1 C1 C6 1.1(2)
C26 N1 C1 C6 170.05(17)
N1 C1 C2 C3 -179.1(2)
C6 C1 C2 C3 0.4(3)
C1 C2 C3 C4 -0.2(3)
C2 C3 C4 C5 -0.2(4)
C3 C4 C5 C6 0.4(3)
C4 C5 C6 C1 -0.2(3)
C4 C5 C6 C7 180.0(2)
N1 C1 C6 C5 179.39(16)
C2 C1 C6 C5 -0.2(3)
N1 C1 C6 C7 -0.7(2)
C2 C1 C6 C7 179.69(17)
C5 C6 C7 C14 180.0(2)
C1 C6 C7 C14 0.11(19)
C5 C6 C7 C8 0.8(3)
C1 C6 C7 C8 -179.11(17)
C14 C7 C8 C13 -40.8(3)
C6 C7 C8 C13 138.22(19)
C14 C7 C8 C9 140.51(19)
C6 C7 C8 C9 -40.4(3)
C13 C8 C9 C10 0.0(3)
C7 C8 C9 C10 178.73(18)
C8 C9 C10 C11 1.6(3)
C9 C10 C11 C12 -1.7(3)
C9 C10 C11 F1 179.68(19)
F1 C11 C12 C13 178.76(18)
C10 C11 C12 C13 0.1(3)
C11 C12 C13 C8 1.6(3)
C9 C8 C13 C12 -1.7(3)
C7 C8 C13 C12 179.65(17)
C6 C7 C14 N1 0.55(19)
C8 C7 C14 N1 179.78(16)
C6 C7 C14 C15 176.46(17)
C8 C7 C14 C15 -4.3(3)
C1 N1 C14 C7 -1.0(2)
C26 N1 C14 C7 -170.54(16)
C1 N1 C14 C15 -177.30(15)
C26 N1 C14 C15 13.2(3)
N3 N2 C15 C16 1.2(2)
C18 N2 C15 C16 173.39(17)
N3 N2 C15 C14 -179.04(15)
C18 N2 C15 C14 -6.9(3)
C7 C14 C15 N2 -82.5(2)
N1 C14 C15 N2 93.0(2)
C7 C14 C15 C16 97.1(3)
N1 C14 C15 C16 -87.3(2)
N2 C15 C16 C17 -1.0(2)
C14 C15 C16 C17 179.33(18)
N2 N3 C17 C16 0.3(2)
C15 C16 C17 N3 0.5(2)
C15 N2 C18 C19 129.10(19)
N3 N2 C18 C19 -59.1(2)
C15 N2 C18 C25 -116.7(2)
N3 N2 C18 C25 55.1(2)
N2 C18 C19 C20 -61.1(3)
C25 C18 C19 C20 -178.4(2)
N2 C18 C19 C24 117.45(18)
C25 C18 C19 C24 0.1(2)
C24 C19 C20 C21 -1.3(3)
C18 C19 C20 C21 177.1(2)
C19 C20 C21 C22 0.8(4)
C20 C21 C22 C23 0.2(4)
C21 C22 C23 C24 -0.8(4)
C22 C23 C24 C19 0.3(3)
C22 C23 C24 N4 -179.4(2)
C20 C19 C24 C23 0.8(3)
C18 C19 C24 C23 -177.95(19)
C20 C19 C24 N4 -179.49(18)
C18 C19 C24 N4 1.8(2)
C25 N4 C24 C23 176.4(2)
C25 N4 C24 C19 -3.3(2)
C24 N4 C25 O1 -175.0(2)
C24 N4 C25 C18 3.3(2)
N2 C18 C25 O1 54.6(3)
C19 C18 C25 O1 176.3(2)
N2 C18 C25 N4 -123.82(18)
C19 C18 C25 N4 -2.0(2)
C1 N1 C26 C27 62.8(3)
C14 N1 C26 C27 -129.9(2)
C1 N1 C26 C28 -65.4(3)
C14 N1 C26 C28 102.0(2)

_cod_database_fobs_code 2241534
